data_1539342
loop_
_publ_author_name
'Wolf, R.'
'Hoppe, R.'

_publ_section_title
;
 Ueber Na2 Pr O3 und Na2 Tb O3
;
_journal_name_full 'Zeitschrift fuer Anorganische und Allgemeine Chemie'
_journal_page_first 97
_journal_page_last 108
_journal_volume 556
_journal_year 1988
_chemical_formula_sum 'Na2 O3 Pr'
_chemical_name_systematic 'Na2 Pr O3'
_space_group_IT_number 15
_symmetry_space_group_name_Hall '-C 2yc'
_symmetry_space_group_name_H-M 'C 1 2/c 1'
_cell_angle_alpha 90
_cell_angle_beta 108.25
_cell_angle_gamma 90
_cell_formula_units_Z 8
_cell_length_a 6.7878
_cell_length_b 9.7747
_cell_length_c 10.8058
_cell_volume 680.888
_citation_journal_id_ASTM ZAACAB
_cod_data_source_file Wolf_ZAACAB_1988_1056.cif
_cod_data_source_block Na2O3Pr1
_cod_original_cell_volume 680.8876
_cod_original_formula_sum 'Na2 O3 Pr1'
_cod_database_code 1539342

loop_
_symmetry_equiv_pos_as_xyz
x,y,z
-x,y,-z+1/2
-x,-y,-z
x,-y,z-1/2
x+1/2,y+1/2,z
-x+1/2,y+1/2,-z+1/2
-x+1/2,-y+1/2,-z
x+1/2,-y+1/2,z-1/2

loop_
_atom_site_label
_atom_site_type_symbol
_atom_site_fract_x
_atom_site_fract_y
_atom_site_fract_z
_atom_site_occupancy
_atom_site_U_iso_or_equiv
Na1 Na+1 0.5912 0.361 0.4084 1 0.0
Na2 Na+1 0.7318 0.3838 0.7418 1 0.0
O1 O-2 0.6052 0.3517 0.9288 1 0.0
Pr1 Pr+4 0.4182 0.1269 0.5824 1 0.0
O3 O-2 0.5763 0.1043 0.4327 1 0.0
O2 O-2 0.7135 0.1242 0.7493 1 0.0
